data_4074892
loop_
_publ_author_name
'Garrett, Andrew D.'
'Vogeley, Neil J.'
'Varner, James R.'
'White, Peter S.'
'Templeton, Joseph L.'

_publ_section_title
;
 Reactivity Relationships between Chiral Cyclic Amido and Imine
 Tungsten(II) Complexes
;
_journal_issue 7
_journal_name_full Organometallics
_journal_page_first 1728
_journal_paper_doi 10.1021/om0509746
_journal_volume 25
_journal_year 2006
_chemical_formula_moiety 'C61 H49 B2 F24 N7 O W '
_chemical_formula_sum 'C61 H49 B2 F24 N7 O W'
_chemical_formula_weight 1557.52
_chemical_name_systematic ?
_space_group_IT_number 2
_symmetry_cell_setting triclinic
_symmetry_space_group_name_Hall '-P 1'
_symmetry_space_group_name_H-M 'P -1'
_cell_angle_alpha 91.195(2)
_cell_angle_beta 102.850(2)
_cell_angle_gamma 107.838(2)
_cell_formula_units_Z 2
_cell_length_a 12.4266(4)
_cell_length_b 16.0186(5)
_cell_length_c 17.8952(6)
_cell_measurement_reflns_used 5675
_cell_measurement_temperature 173
_cell_measurement_theta_max 25.00
_cell_measurement_theta_min 2.50
_cell_volume 3290.76(19)
_computing_cell_refinement 'Bruker SAINT'
_computing_data_collection 'Bruker SMART'
_computing_data_reduction 'Bruker SAINT/NRCVAX DATRD2'
_computing_molecular_graphics NRCVAX
_computing_publication_material 'NRCVAX TABLES Jan 94 Version'
_computing_structure_refinement 'NRCVAX LSTSQ'
_computing_structure_solution 'NRCVAX SOLVER'
_diffrn_ambient_temperature 173
_diffrn_measurement_device 'Bruker SMART 1K'
_diffrn_measurement_method 'Omega and Phi scans'
_diffrn_radiation_monochromator graphite
_diffrn_radiation_source 'xray tube'
_diffrn_radiation_type 'Molybdenum K\a'
_diffrn_radiation_wavelength 0.71073
_diffrn_reflns_av_R_equivalents 0.049
_diffrn_reflns_limit_h_max 13
_diffrn_reflns_limit_h_min -14
_diffrn_reflns_limit_k_max 19
_diffrn_reflns_limit_k_min 0
_diffrn_reflns_limit_l_max 21
_diffrn_reflns_limit_l_min -21
_diffrn_reflns_number 46746
_diffrn_reflns_theta_max 24.99
_diffrn_reflns_theta_min 0.00
_exptl_absorpt_coefficient_mu 1.87
_exptl_absorpt_correction_T_max 1.0000
_exptl_absorpt_correction_T_min 1.0000
_exptl_absorpt_correction_type none
_exptl_crystal_colour 'pale blue'
_exptl_crystal_density_diffrn 1.572
_exptl_crystal_description plate
_exptl_crystal_F_000 1544.28
_exptl_crystal_size_max 0.30
_exptl_crystal_size_mid 0.15
_exptl_crystal_size_min 0.05
_refine_diff_density_max 1.94
_refine_diff_density_min -1.74
_refine_ls_goodness_of_fit_obs 1.85
_refine_ls_hydrogen_treatment constr
_refine_ls_matrix_type full
_refine_ls_number_parameters 865
_refine_ls_number_reflns 9012
_refine_ls_R_factor_all 0.084
_refine_ls_R_factor_obs 0.058
_refine_ls_shift/esd_max 0.000
_refine_ls_structure_factor_coef F
_refine_ls_weighting_details 1/(\s^2^(F)+0.0003F^2^)
_refine_ls_weighting_scheme calc
_refine_ls_wR_factor_all 0.064
_refine_ls_wR_factor_obs 0.060
_reflns_number_observed 9027
_reflns_number_total 11608
_reflns_observed_criterion 'Inet > 2.5\s(Inet)'
_cod_data_source_file om0509746si20051111_040318.cif
_cod_data_source_block c04029
_cod_depositor_comments
;
The following automatic conversions were performed:

'_symmetry_cell_setting' value 'Triclinic' changed to 'triclinic'
according to /home/saulius/struct/CIF-dictionaries/cif_core.dic
dictionary named 'cif_core.dic' version 2.4.1 from 2010-06-29.

Automatic conversion script
Id: cif_fix_values 1715 2011-07-08 13:25:40Z adriana 
;
_cod_original_cell_volume 3290.76(18)
_cod_original_formula_sum 'C61 H49 B2 F24 N7 O W '
_cod_database_code 4074892

loop_
_symmetry_equiv_pos_as_xyz
x,y,z
-x,-y,-z

loop_
_atom_site_aniso_label
_atom_site_aniso_U_11
_atom_site_aniso_U_22
_atom_site_aniso_U_33
_atom_site_aniso_U_12
_atom_site_aniso_U_13
_atom_site_aniso_U_23
_atom_site_aniso_type_symbol
W1 0.04957(21) 0.02532(16) 0.03682(19) 0.01148(13) 0.01903(15) 0.00289(12) W
C1 0.075(6) 0.030(4) 0.059(6) 0.011(4) 0.016(5) 0.006(4) C
O2 0.111(6) 0.052(4) 0.089(5) 0.015(4) 0.057(5) 0.030(4) O
C3 0.111(8) 0.033(5) 0.094(8) 0.029(5) 0.037(7) 0.023(5) C
C4 0.069(6) 0.037(4) 0.045(5) 0.022(4) 0.016(4) 0.000(4) C
C5 0.050(5) 0.032(4) 0.037(4) 0.020(4) 0.009(4) 0.000(3) C
C6 0.058(5) 0.043(4) 0.028(4) 0.027(4) 0.006(4) 0.001(3) C
C7 0.069(6) 0.058(5) 0.044(5) 0.036(5) 0.006(5) 0.000(4) C
C8 0.084(7) 0.083(7) 0.063(6) 0.058(6) 0.026(6) 0.002(5) C
C9 0.065(7) 0.094(8) 0.070(7) 0.039(6) 0.029(6) 0.011(6) C
C10 0.055(6) 0.067(6) 0.062(6) 0.018(5) 0.020(5) 0.002(5) C
C11 0.052(5) 0.039(4) 0.042(5) 0.021(4) 0.008(4) -0.001(4) C
N12 0.062(5) 0.039(4) 0.052(5) 0.014(4) 0.022(4) -0.010(3) N
C13 0.074(7) 0.056(6) 0.051(6) 0.013(5) 0.016(5) -0.013(5) C
C14 0.106(9) 0.069(7) 0.107(9) 0.006(7) 0.017(7) -0.039(7) C
C15 0.054(6) 0.067(7) 0.114(9) -0.005(5) 0.007(6) -0.043(6) C
C16 0.075(7) 0.041(5) 0.080(7) 0.004(5) 0.029(6) -0.015(5) C
B20 0.045(6) 0.033(4) 0.039(5) 0.019(4) 0.015(4) -0.002(4) B
N21 0.042(4) 0.030(3) 0.034(3) 0.013(3) 0.014(3) 0.004(3) N
N22 0.042(4) 0.029(3) 0.033(3) 0.017(3) 0.011(3) 0.004(3) N
C23 0.045(5) 0.042(4) 0.029(4) 0.016(4) 0.008(4) 0.009(3) C
C24 0.053(5) 0.049(5) 0.036(5) 0.016(4) 0.017(4) 0.014(4) C
C25 0.044(5) 0.043(4) 0.035(4) 0.014(4) 0.012(4) -0.002(4) C
C26 0.076(6) 0.041(5) 0.054(5) 0.018(4) 0.025(5) 0.013(4) C
C27 0.070(6) 0.062(5) 0.040(5) 0.025(5) 0.020(5) 0.002(4) C
N31 0.039(4) 0.032(3) 0.045(4) 0.007(3) 0.017(3) -0.003(3) N
N32 0.038(4) 0.032(3) 0.031(3) 0.009(3) 0.007(3) -0.004(3) N
C33 0.041(5) 0.053(5) 0.034(4) 0.020(4) 0.008(4) -0.006(4) C
C34 0.034(5) 0.067(6) 0.056(6) 0.015(4) 0.013(4) -0.019(4) C
C35 0.047(5) 0.054(5) 0.046(5) 0.003(4) 0.020(4) -0.008(4) C
C36 0.054(5) 0.050(5) 0.076(6) 0.033(4) 0.016(5) -0.007(4) C
C37 0.054(6) 0.061(6) 0.091(7) 0.001(5) 0.033(5) -0.013(5) C
N41 0.044(4) 0.025(3) 0.034(4) 0.012(3) 0.013(3) 0.005(3) N
N42 0.035(4) 0.028(3) 0.030(3) 0.008(3) 0.007(3) 0.000(3) N
C43 0.034(4) 0.049(5) 0.039(5) 0.017(4) 0.012(4) -0.001(4) C
C44 0.043(5) 0.065(6) 0.027(4) 0.021(4) 0.007(4) 0.000(4) C
C45 0.046(5) 0.051(5) 0.035(5) 0.022(4) 0.017(4) 0.014(4) C
C46 0.050(5) 0.054(5) 0.057(6) 0.016(4) -0.001(4) -0.023(4) C
C47 0.078(7) 0.070(6) 0.046(5) 0.036(5) 0.013(5) 0.030(5) C
B50 0.035(5) 0.037(4) 0.028(4) 0.018(4) 0.014(4) 0.009(4) B
C51 0.037(4) 0.034(4) 0.026(4) 0.018(3) 0.011(3) 0.008(3) C
C52 0.036(4) 0.028(4) 0.033(4) 0.012(3) 0.014(3) 0.008(3) C
C53 0.041(5) 0.031(4) 0.036(4) 0.011(3) 0.014(4) -0.001(3) C
C54 0.049(5) 0.041(4) 0.029(4) 0.016(4) 0.020(4) 0.007(3) C
C55 0.039(4) 0.031(4) 0.033(4) 0.016(3) 0.012(4) 0.007(3) C
C56 0.039(4) 0.033(4) 0.033(4) 0.015(3) 0.015(4) 0.010(3) C
C57 0.067(6) 0.043(5) 0.045(5) 0.010(4) 0.031(5) 0.002(4) C
C58 0.059(6) 0.048(5) 0.045(5) 0.007(4) 0.023(5) 0.008(4) C
C61 0.031(4) 0.028(4) 0.035(4) 0.010(3) 0.012(3) 0.005(3) C
C62 0.036(4) 0.035(4) 0.033(4) 0.003(3) 0.010(4) 0.007(3) C
C63 0.037(5) 0.031(4) 0.051(5) 0.013(3) 0.011(4) 0.007(4) C
C64 0.027(4) 0.031(4) 0.054(5) 0.004(3) 0.002(4) 0.016(4) C
C65 0.037(4) 0.029(4) 0.040(4) 0.004(3) 0.012(4) 0.006(3) C
C66 0.043(5) 0.030(4) 0.038(4) 0.015(3) 0.019(4) 0.008(3) C
C67 0.053(6) 0.049(5) 0.072(6) 0.027(5) 0.017(5) 0.007(5) C
C68 0.047(6) 0.057(5) 0.037(5) 0.010(4) -0.004(4) 0.012(4) C
C71 0.038(5) 0.040(4) 0.020(4) 0.016(4) 0.010(3) 0.009(3) C
C72 0.050(5) 0.037(4) 0.032(4) 0.020(4) 0.013(4) 0.006(3) C
C73 0.059(6) 0.036(4) 0.029(4) 0.013(4) 0.013(4) 0.016(3) C
C74 0.072(6) 0.036(4) 0.038(5) 0.026(4) 0.017(5) 0.004(4) C
C75 0.061(6) 0.047(5) 0.031(4) 0.034(4) 0.007(4) 0.003(4) C
C76 0.049(5) 0.044(4) 0.030(4) 0.023(4) 0.011(4) 0.013(3) C
C77 0.076(7) 0.048(5) 0.048(6) 0.013(5) 0.020(5) -0.006(4) C
C78 0.097(8) 0.060(6) 0.056(6) 0.045(6) 0.028(6) 0.004(5) C
C81 0.045(5) 0.032(4) 0.027(4) 0.017(3) 0.017(4) 0.005(3) C
C82 0.047(5) 0.043(4) 0.031(4) 0.021(4) 0.012(4) 0.005(3) C
C83 0.040(5) 0.050(5) 0.031(4) 0.020(4) 0.009(4) -0.003(4) C
C84 0.040(5) 0.048(5) 0.036(5) 0.008(4) 0.015(4) -0.003(4) C
C85 0.048(5) 0.041(4) 0.029(4) 0.014(4) 0.020(4) 0.004(3) C
C86 0.045(5) 0.040(4) 0.033(4) 0.019(4) 0.019(4) 0.004(3) C
C87 0.048(6) 0.059(6) 0.048(5) 0.015(4) 0.015(5) 0.004(5) C
C88 0.061(6) 0.062(6) 0.048(6) 0.024(5) 0.030(5) 0.016(4) C
F51 0.071(3) 0.049(3) 0.057(3) 0.001(3) 0.017(3) -0.0072(23) F
F52 0.087(4) 0.078(4) 0.143(6) 0.047(3) -0.014(4) -0.060(4) F
F53 0.118(5) 0.069(3) 0.045(3) 0.001(3) 0.025(3) -0.006(3) F
F54 0.060(4) 0.071(4) 0.090(4) -0.016(3) -0.002(3) 0.028(3) F
F55 0.107(5) 0.047(3) 0.138(5) 0.023(3) 0.052(4) 0.049(3) F
F56 0.122(5) 0.080(4) 0.066(4) -0.019(3) 0.058(4) 0.004(3) F
F61 0.178(7) 0.147(6) 0.138(6) 0.116(6) 0.121(6) 0.063(5) F
F62 0.072(4) 0.128(6) 0.190(7) 0.030(4) 0.010(4) -0.109(6) F
F63 0.091(4) 0.121(5) 0.104(5) 0.078(4) 0.004(4) -0.013(4) F
F64 0.081(4) 0.170(6) 0.054(4) -0.046(4) 0.002(3) 0.054(4) F
F65 0.081(4) 0.092(4) 0.051(3) 0.040(3) -0.004(3) 0.024(3) F
F66 0.131(5) 0.110(5) 0.035(3) 0.071(4) 0.014(3) 0.008(3) F
F71 0.093(6) 0.084(5) 0.378(15) -0.025(4) -0.090(7) 0.091(7) F
F72 0.062(4) 0.155(7) 0.237(10) 0.005(4) 0.010(5) -0.112(7) F
F73 0.074(5) 0.429(17) 0.048(4) -0.013(7) -0.010(4) 0.006(7) F
F74 0.133(6) 0.174(7) 0.174(7) 0.116(6) -0.054(5) -0.119(6) F
F75 0.188(7) 0.203(8) 0.067(4) 0.167(7) 0.027(5) 0.033(5) F
F76 0.141(7) 0.140(7) 0.233(10) 0.106(6) 0.104(7) 0.071(7) F
F81 0.072(4) 0.091(4) 0.073(4) 0.040(3) 0.012(3) 0.033(3) F
F82 0.156(6) 0.085(4) 0.075(4) 0.065(4) -0.055(4) -0.023(3) F
F83 0.060(3) 0.138(5) 0.088(4) 0.055(4) 0.027(3) 0.050(4) F
F84 0.107(5) 0.174(7) 0.158(6) 0.082(5) 0.103(5) 0.116(6) F
F85 0.264(10) 0.095(5) 0.181(7) 0.112(6) 0.180(8) 0.091(5) F
F86 0.149(7) 0.210(9) 0.059(4) -0.056(6) 0.015(5) 0.067(5) F

loop_
_atom_site_label
_atom_site_fract_x
_atom_site_fract_y
_atom_site_fract_z
_atom_site_U_iso_or_equiv
_atom_site_thermal_displace_type
_atom_site_type_symbol
W1 0.65383(3) 0.951867(19) 0.333729(19) 0.03592(19) Uani W
C1 0.5833(8) 0.8687(5) 0.4035(5) 0.056(6) Uani C
O2 0.5470(6) 0.8210(4) 0.4446(4) 0.081(5) Uani O
C3 0.7305(9) 0.7676(5) 0.3717(6) 0.076(7) Uani C
C4 0.7305(7) 0.8539(5) 0.3448(5) 0.049(5) Uani C
C5 0.7893(7) 0.9187(5) 0.3109(4) 0.039(5) Uani C
C6 0.8921(7) 0.9428(5) 0.2804(4) 0.041(5) Uani C
C7 0.9278(8) 0.8767(5) 0.2497(5) 0.054(6) Uani C
C8 1.0222(9) 0.8998(7) 0.2179(5) 0.068(7) Uani C
C9 1.0851(8) 0.9869(7) 0.2163(6) 0.071(8) Uani C
C10 1.0521(8) 1.0515(6) 0.2472(5) 0.061(6) Uani C
C11 0.9557(7) 1.0300(5) 0.2783(4) 0.044(5) Uani C
N12 0.5212(6) 0.8872(4) 0.2337(4) 0.050(4) Uani N
C13 0.4549(9) 0.9193(6) 0.1859(5) 0.062(6) Uani C
C14 0.3691(10) 0.8591(7) 0.1176(7) 0.101(9) Uani C
C15 0.4122(8) 0.7788(7) 0.1270(7) 0.087(8) Uani C
C16 0.4931(8) 0.7924(5) 0.2075(6) 0.067(7) Uani C
B20 0.6944(8) 1.1644(5) 0.3606(5) 0.037(5) Uani B
N21 0.6992(5) 1.0582(3) 0.2572(3) 0.034(3) Uani N
N22 0.7234(5) 1.1444(3) 0.2844(3) 0.033(4) Uani N
C23 0.7604(6) 1.1991(5) 0.2335(4) 0.038(5) Uani C
C24 0.7606(7) 1.1477(5) 0.1701(4) 0.045(5) Uani C
C25 0.7230(6) 1.0610(5) 0.1865(4) 0.040(5) Uani C
C26 0.7926(8) 1.2968(5) 0.2457(5) 0.055(6) Uani C
C27 0.7089(8) 0.9815(5) 0.1353(4) 0.055(6) Uani C
N31 0.5298(5) 1.0212(4) 0.3506(3) 0.039(4) Uani N
N32 0.5646(5) 1.1119(3) 0.3549(3) 0.034(3) Uani N
C33 0.4746(7) 1.1402(5) 0.3592(4) 0.042(5) Uani C
C34 0.3804(7) 1.0674(6) 0.3571(5) 0.053(5) Uani C
C35 0.4174(7) 0.9942(5) 0.3531(4) 0.051(5) Uani C
C36 0.4827(7) 1.2349(5) 0.3628(5) 0.056(6) Uani C
C37 0.3455(8) 0.9005(6) 0.3521(6) 0.070(6) Uani C
N41 0.7645(5) 1.0475(3) 0.4288(3) 0.033(4) Uani N
N42 0.7706(5) 1.1350(3) 0.4275(3) 0.032(4) Uani N
C43 0.8439(6) 1.1813(5) 0.4925(4) 0.039(5) Uani C
C44 0.8870(7) 1.1238(5) 0.5366(4) 0.045(5) Uani C
C45 0.8359(7) 1.0415(5) 0.4952(4) 0.041(5) Uani C
C46 0.8680(7) 1.2776(5) 0.5113(5) 0.057(6) Uani C
C47 0.8532(8) 0.9568(6) 0.5186(5) 0.062(6) Uani C
B50 0.3359(7) 0.4483(5) 0.1926(4) 0.031(5) Uani B
C51 0.3157(6) 0.4385(4) 0.2804(4) 0.030(4) Uani C
C52 0.3702(6) 0.5080(4) 0.3379(4) 0.031(4) Uani C
C53 0.3490(6) 0.5061(4) 0.4104(4) 0.036(4) Uani C
C54 0.2721(6) 0.4317(5) 0.4300(4) 0.037(5) Uani C
C55 0.2169(6) 0.3608(4) 0.3749(4) 0.033(4) Uani C
C56 0.2387(6) 0.3635(4) 0.3010(4) 0.033(4) Uani C
C57 0.4100(8) 0.5849(5) 0.4686(5) 0.050(6) Uani C
C58 0.1352(8) 0.2785(5) 0.3936(5) 0.051(6) Uani C
C61 0.2546(6) 0.5053(4) 0.1488(4) 0.030(4) Uani C
C62 0.2027(6) 0.5534(4) 0.1874(4) 0.036(4) Uani C
C63 0.1377(6) 0.6037(4) 0.1505(5) 0.039(5) Uani C
C64 0.1216(6) 0.6095(4) 0.0723(5) 0.039(5) Uani C
C65 0.1724(6) 0.5637(4) 0.0321(4) 0.036(4) Uani C
C66 0.2345(6) 0.5119(4) 0.0692(4) 0.035(4) Uani C
C67 0.0897(8) 0.6540(6) 0.1986(6) 0.055(6) Uani C
C68 0.1655(7) 0.5758(6) -0.0516(5) 0.051(5) Uani C
C71 0.2964(6) 0.3504(4) 0.1463(4) 0.031(4) Uani C
C72 0.1822(7) 0.3054(5) 0.1096(4) 0.038(5) Uani C
C73 0.1456(7) 0.2204(5) 0.0730(4) 0.041(5) Uani C
C74 0.2266(8) 0.1768(5) 0.0724(4) 0.046(6) Uani C
C75 0.3411(7) 0.2192(5) 0.1073(4) 0.043(5) Uani C
C76 0.3752(6) 0.3044(5) 0.1434(4) 0.039(5) Uani C
C77 0.0228(9) 0.1751(6) 0.0328(5) 0.058(6) Uani C
C78 0.4298(10) 0.1739(6) 0.1089(6) 0.065(7) Uani C
C81 0.4745(6) 0.5011(4) 0.1978(4) 0.032(4) Uani C
C82 0.5623(7) 0.4884(5) 0.2565(4) 0.038(5) Uani C
C83 0.6808(7) 0.5296(5) 0.2618(4) 0.039(5) Uani C
C84 0.7162(7) 0.5849(5) 0.2076(4) 0.042(5) Uani C
C85 0.6317(7) 0.5994(5) 0.1495(4) 0.038(5) Uani C
C86 0.5137(6) 0.5583(5) 0.1451(4) 0.037(4) Uani C
C87 0.7696(7) 0.5167(6) 0.3268(5) 0.051(6) Uani C
C88 0.6664(8) 0.6588(6) 0.0900(5) 0.053(6) Uani C
F51 0.5150(4) 0.6280(3) 0.4624(3) 0.063(3) Uani F
F52 0.3531(5) 0.6421(4) 0.4621(4) 0.106(5) Uani F
F53 0.4241(5) 0.5625(3) 0.5413(3) 0.083(4) Uani F
F54 0.0339(5) 0.2514(3) 0.3428(3) 0.085(4) Uani F
F55 0.1761(5) 0.2103(3) 0.3927(4) 0.093(5) Uani F
F56 0.1158(5) 0.2846(4) 0.4622(3) 0.095(4) Uani F
F61 0.0381(7) 0.6070(5) 0.2471(4) 0.125(7) Uani F
F62 0.1690(5) 0.7230(5) 0.2388(4) 0.136(6) Uani F
F63 0.0070(5) 0.6820(4) 0.1589(4) 0.099(5) Uani F
F64 0.2557(5) 0.6401(5) -0.0608(3) 0.123(5) Uani F
F65 0.0717(5) 0.5956(3) -0.0867(3) 0.075(4) Uani F
F66 0.1605(5) 0.5042(4) -0.0919(3) 0.085(5) Uani F
F71 -0.0228(7) 0.0987(5) 0.0469(7) 0.221(9) Uani F
F72 -0.0509(6) 0.2130(6) 0.0477(6) 0.164(7) Uani F
F73 -0.0023(6) 0.1751(9) -0.0381(4) 0.209(10) Uani F
F74 0.3980(6) 0.1061(5) 0.0607(5) 0.162(7) Uani F
F75 0.4720(7) 0.1540(5) 0.1740(4) 0.129(7) Uani F
F76 0.5248(7) 0.2240(5) 0.0887(5) 0.146(8) Uani F
F81 0.7336(4) 0.4423(4) 0.3604(3) 0.076(4) Uani F
F82 0.8015(6) 0.5793(4) 0.3840(3) 0.113(5) Uani F
F83 0.8635(4) 0.5103(4) 0.3077(3) 0.088(4) Uani F
F84 0.7686(6) 0.6694(5) 0.0795(4) 0.124(6) Uani F
F85 0.6603(8) 0.7361(4) 0.1010(5) 0.145(8) Uani F
F86 0.6003(7) 0.6311(6) 0.0206(4) 0.167(7) Uani F
H3a 0.665 0.744 0.394 0.0894 Uiso H
H3b 0.726 0.728 0.329 0.0894 Uiso H
H3c 0.801 0.775 0.410 0.0894 Uiso H
H7 0.886 0.816 0.252 0.0668 Uiso H
H8 1.046 0.855 0.196 0.0868 Uiso H
H9 1.151 1.002 0.193 0.0865 Uiso H
H10 1.096 1.112 0.247 0.0713 Uiso H
H11 0.932 1.076 0.298 0.0545 Uiso H
H13 0.460 0.980 0.194 0.0704 Uiso H
H14a 0.290 0.845 0.122 0.1041 Uiso H
H14b 0.376 0.883 0.070 0.1041 Uiso H
H15a 0.455 0.776 0.089 0.0883 Uiso H
H15b 0.348 0.726 0.121 0.0883 Uiso H
H16a 0.563 0.779 0.206 0.0755 Uiso H
H16b 0.454 0.756 0.241 0.0755 Uiso H
H20 0.707 1.226 0.369 0.0492 Uiso H
H24 0.783 1.168 0.124 0.0561 Uiso H
H26a 0.816 1.323 0.202 0.0669 Uiso H
H26b 0.727 1.312 0.253 0.0669 Uiso H
H26c 0.856 1.318 0.291 0.0669 Uiso H
H27a 0.732 1.000 0.089 0.0674 Uiso H
H27b 0.757 0.949 0.161 0.0674 Uiso H
H27c 0.629 0.945 0.123 0.0674 Uiso H
H34 0.303 1.067 0.358 0.0624 Uiso H
H36a 0.409 1.241 0.365 0.0699 Uiso H
H36b 0.541 1.266 0.408 0.0699 Uiso H
H36c 0.504 1.259 0.318 0.0699 Uiso H
H37a 0.268 0.897 0.354 0.0786 Uiso H
H37b 0.343 0.868 0.306 0.0786 Uiso H
H37c 0.380 0.876 0.396 0.0786 Uiso H
H44 0.942 1.138 0.586 0.0552 Uiso H
H46a 0.923 1.297 0.560 0.0638 Uiso H
H46b 0.900 1.309 0.472 0.0638 Uiso H
H46c 0.797 1.288 0.513 0.0638 Uiso H
H47a 0.908 0.968 0.568 0.0747 Uiso H
H47b 0.780 0.916 0.522 0.0747 Uiso H
H47c 0.883 0.933 0.481 0.0747 Uiso H
H52 0.425 0.560 0.326 0.0425 Uiso H
H54 0.257 0.430 0.481 0.0495 Uiso H
H56 0.200 0.313 0.264 0.0448 Uiso H
H62 0.212 0.551 0.242 0.0446 Uiso H
H64 0.076 0.644 0.047 0.0472 Uiso H
H66 0.266 0.479 0.039 0.0473 Uiso H
H72 0.125 0.334 0.110 0.0497 Uiso H
H74 0.203 0.118 0.047 0.0588 Uiso H
H76 0.456 0.333 0.167 0.0511 Uiso H
H82 0.540 0.450 0.295 0.0503 Uiso H
H84 0.797 0.613 0.211 0.0513 Uiso H
H86 0.457 0.570 0.104 0.0495 Uiso H

loop_
_atom_type_symbol
_atom_type_scat_dispersion_real
_atom_type_scat_dispersion_imag
_atom_type_scat_source
C 0.003 0.002 'International Tables Vol. IV Table 2.2B'
H 0.000 0.000 'International Tables Vol. IV Table 2.2B'
B 0.001 0.001 'International Tables Vol. IV Table 2.2B'
F 0.017 0.010 'International Tables Vol. IV Table 2.2B'
N 0.006 0.003 'International Tables Vol. IV Table 2.2B'
O 0.011 0.006 'International Tables Vol. IV Table 2.2B'
W -0.849 6.872 'International Tables Vol. IV Table 2.2B'

loop_
_geom_angle_atom_site_label_1
_geom_angle_atom_site_label_2
_geom_angle_atom_site_label_3
_geom_angle
C(1) W(1) C(4) 71.6(3)
C(1) W(1) C(5) 108.5(3)
C(1) W(1) N(12) 93.7(3)
C(1) W(1) N(21) 166.4(3)
C(1) W(1) N(31) 85.0(3)
C(1) W(1) N(41) 92.6(3)
C(4) W(1) C(5) 37.6(3)
C(4) W(1) N(12) 95.1(3)
C(4) W(1) N(21) 121.8(3)
C(4) W(1) N(31) 156.5(3)
C(4) W(1) N(41) 101.8(3)
C(5) W(1) N(12) 99.7(3)
C(5) W(1) N(21) 85.14(25)
C(5) W(1) N(31) 165.44(25)
C(5) W(1) N(41) 93.14(25)
N(12) W(1) N(21) 83.27(23)
N(12) W(1) N(31) 84.36(23)
N(12) W(1) N(41) 163.07(24)
N(21) W(1) N(31) 81.46(20)
N(21) W(1) N(41) 86.93(20)
N(31) W(1) N(41) 80.54(21)
W(1) C(1) O(2) 177.5(8)
W(1) C(4) C(3) 148.4(6)
W(1) C(4) C(5) 69.9(4)
C(3) C(4) C(5) 141.7(8)
W(1) C(5) C(4) 72.5(5)
W(1) C(5) C(6) 148.1(5)
C(4) C(5) C(6) 139.4(7)
C(5) C(6) C(7) 120.0(7)
C(5) C(6) C(11) 121.7(6)
C(7) C(6) C(11) 118.3(7)
C(6) C(7) C(8) 119.8(8)
C(7) C(8) C(9) 121.4(8)
C(8) C(9) C(10) 119.1(8)
C(9) C(10) C(11) 120.7(8)
C(6) C(11) C(10) 120.7(7)
W(1) N(12) C(13) 128.9(5)
W(1) N(12) C(16) 123.0(6)
C(13) N(12) C(16) 108.1(7)
N(12) C(13) C(14) 118.4(8)
C(13) C(14) C(15) 98.8(9)
C(14) C(15) C(16) 107.1(8)
N(12) C(16) C(15) 105.2(8)
N(22) B(20) N(32) 108.1(6)
N(22) B(20) N(42) 110.1(6)
N(32) B(20) N(42) 109.0(6)
W(1) N(21) N(22) 119.6(4)
W(1) N(21) C(25) 134.2(4)
N(22) N(21) C(25) 105.7(5)
B(20) N(22) N(21) 119.0(5)
B(20) N(22) C(23) 129.6(6)
N(21) N(22) C(23) 111.0(5)
N(22) C(23) C(24) 107.3(6)
N(22) C(23) C(26) 124.0(6)
C(24) C(23) C(26) 128.7(6)
C(23) C(24) C(25) 106.5(6)
N(21) C(25) C(24) 109.5(6)
N(21) C(25) C(27) 124.3(6)
C(24) C(25) C(27) 126.2(7)
W(1) N(31) N(32) 119.2(4)
W(1) N(31) C(35) 134.0(5)
N(32) N(31) C(35) 106.6(6)
B(20) N(32) N(31) 119.6(5)
B(20) N(32) C(33) 130.4(6)
N(31) N(32) C(33) 109.8(6)
N(32) C(33) C(34) 107.6(6)
N(32) C(33) C(36) 123.2(7)
C(34) C(33) C(36) 129.2(7)
C(33) C(34) C(35) 107.0(7)
N(31) C(35) C(34) 109.0(7)
N(31) C(35) C(37) 124.7(7)
C(34) C(35) C(37) 126.3(7)
W(1) N(41) N(42) 120.4(4)
W(1) N(41) C(45) 133.2(5)
N(42) N(41) C(45) 106.4(5)
B(20) N(42) N(41) 120.2(5)
B(20) N(42) C(43) 130.1(6)
N(41) N(42) C(43) 109.6(6)
N(42) C(43) C(44) 107.9(6)
N(42) C(43) C(46) 123.9(7)
C(44) C(43) C(46) 128.2(7)
C(43) C(44) C(45) 106.2(7)
N(41) C(45) C(44) 109.9(7)
N(41) C(45) C(47) 123.0(7)
C(44) C(45) C(47) 127.1(7)
C(51) B(50) C(61) 107.6(5)
C(51) B(50) C(71) 109.5(5)
C(51) B(50) C(81) 109.2(6)
C(61) B(50) C(71) 109.9(6)
C(61) B(50) C(81) 110.0(5)
C(71) B(50) C(81) 110.6(5)
B(50) C(51) C(52) 120.9(6)
B(50) C(51) C(56) 123.2(6)
C(52) C(51) C(56) 115.9(6)
C(51) C(52) C(53) 123.3(6)
C(52) C(53) C(54) 120.3(6)
C(52) C(53) C(57) 119.8(6)
C(54) C(53) C(57) 119.8(6)
C(53) C(54) C(55) 118.3(6)
C(54) C(55) C(56) 121.0(6)
C(54) C(55) C(58) 120.4(6)
C(56) C(55) C(58) 118.6(6)
C(51) C(56) C(55) 121.2(6)
C(53) C(57) F(51) 113.5(6)
C(53) C(57) F(52) 111.6(7)
C(53) C(57) F(53) 112.2(6)
F(51) C(57) F(52) 106.1(7)
F(51) C(57) F(53) 104.8(7)
F(52) C(57) F(53) 108.1(7)
C(55) C(58) F(54) 113.0(7)
C(55) C(58) F(55) 112.0(7)
C(55) C(58) F(56) 113.7(7)
F(54) C(58) F(55) 104.1(7)
F(54) C(58) F(56) 108.2(7)
F(55) C(58) F(56) 105.1(7)
B(50) C(61) C(62) 123.5(6)
B(50) C(61) C(66) 122.3(6)
C(62) C(61) C(66) 114.1(6)
C(61) C(62) C(63) 123.2(6)
C(62) C(63) C(64) 120.7(7)
C(62) C(63) C(67) 118.0(7)
C(64) C(63) C(67) 121.3(7)
C(63) C(64) C(65) 117.9(7)
C(64) C(65) C(66) 120.8(7)
C(64) C(65) C(68) 118.8(7)
C(66) C(65) C(68) 120.3(7)
C(61) C(66) C(65) 123.2(6)
C(63) C(67) F(61) 113.6(7)
C(63) C(67) F(62) 112.8(7)
C(63) C(67) F(63) 114.1(8)
F(61) C(67) F(62) 106.8(9)
F(61) C(67) F(63) 102.3(7)
F(62) C(67) F(63) 106.4(7)
C(65) C(68) F(64) 111.2(6)
C(65) C(68) F(65) 113.4(7)
C(65) C(68) F(66) 112.8(7)
F(64) C(68) F(65) 106.3(7)
F(64) C(68) F(66) 107.8(8)
F(65) C(68) F(66) 104.8(7)
B(50) C(71) C(72) 122.5(6)
B(50) C(71) C(76) 122.6(6)
C(72) C(71) C(76) 114.9(6)
C(71) C(72) C(73) 123.5(7)
C(72) C(73) C(74) 119.6(7)
C(72) C(73) C(77) 122.0(7)
C(74) C(73) C(77) 118.4(7)
C(73) C(74) C(75) 118.9(7)
C(74) C(75) C(76) 120.2(7)
C(74) C(75) C(78) 120.3(7)
C(76) C(75) C(78) 119.5(8)
C(71) C(76) C(75) 122.8(7)
C(73) C(77) F(71) 117.8(9)
C(73) C(77) F(72) 114.4(7)
C(73) C(77) F(73) 116.6(8)
F(71) C(77) F(72) 100.9(9)
F(71) C(77) F(73) 106.5(10)
F(72) C(77) F(73) 97.7(10)
C(75) C(78) F(74) 115.2(9)
C(75) C(78) F(75) 115.1(7)
C(75) C(78) F(76) 112.9(8)
F(74) C(78) F(75) 108.4(9)
F(74) C(78) F(76) 101.3(9)
F(75) C(78) F(76) 102.3(9)
B(50) C(81) C(82) 120.8(6)
B(50) C(81) C(86) 124.0(6)
C(82) C(81) C(86) 115.2(6)
C(81) C(82) C(83) 122.8(6)
C(82) C(83) C(84) 120.2(7)
C(82) C(83) C(87) 120.5(7)
C(84) C(83) C(87) 119.3(7)
C(83) C(84) C(85) 118.3(7)
C(84) C(85) C(86) 120.9(6)
C(84) C(85) C(88) 119.9(7)
C(86) C(85) C(88) 119.2(7)
C(81) C(86) C(85) 122.6(7)
C(83) C(87) F(81) 114.6(7)
C(83) C(87) F(82) 112.0(7)
C(83) C(87) F(83) 114.3(7)
F(81) C(87) F(82) 103.4(7)
F(81) C(87) F(83) 102.7(7)
F(82) C(87) F(83) 108.8(7)
C(85) C(88) F(84) 116.1(8)
C(85) C(88) F(85) 114.2(7)
C(85) C(88) F(86) 113.6(7)
F(84) C(88) F(85) 106.1(8)
F(84) C(88) F(86) 102.1(8)
F(85) C(88) F(86) 103.2(9)
C(57) F(51) F(52) 37.0(4)
C(57) F(51) F(53) 38.2(4)
F(52) F(51) F(53) 61.7(3)
C(57) F(52) F(51) 36.9(4)
C(57) F(52) F(53) 36.5(4)
F(51) F(52) F(53) 59.40(25)
C(57) F(53) F(51) 36.9(4)
C(57) F(53) F(52) 35.4(4)
F(51) F(53) F(52) 58.9(3)
C(58) F(54) F(55) 38.3(4)
C(58) F(54) F(56) 35.8(4)
F(55) F(54) F(56) 59.7(3)
C(58) F(55) F(54) 37.6(5)
C(58) F(55) F(56) 37.0(4)
F(54) F(55) F(56) 61.0(3)
C(58) F(56) F(54) 36.0(5)
C(58) F(56) F(55) 37.9(5)
F(54) F(56) F(55) 59.3(3)
C(67) F(61) F(62) 36.5(5)
C(67) F(61) F(63) 39.0(5)
F(62) F(61) F(63) 60.9(3)
C(67) F(62) F(61) 36.7(5)
C(67) F(62) F(63) 37.0(5)
F(61) F(62) F(63) 58.3(3)
C(67) F(63) F(61) 38.7(5)
C(67) F(63) F(62) 36.6(5)
F(61) F(63) F(62) 60.8(4)
C(68) F(64) F(65) 37.1(4)
C(68) F(64) F(66) 36.2(5)
F(65) F(64) F(66) 59.3(3)
C(68) F(65) F(64) 36.6(4)
C(68) F(65) F(66) 37.5(4)
F(64) F(65) F(66) 60.7(3)
C(68) F(66) F(64) 36.0(4)
C(68) F(66) F(65) 37.7(4)
F(64) F(66) F(65) 60.0(3)
C(77) F(71) F(72) 40.9(6)
C(77) F(71) F(73) 36.7(6)
F(72) F(71) F(73) 58.2(5)
C(77) F(72) F(71) 38.1(6)
C(77) F(72) F(73) 39.7(6)
F(71) F(72) F(73) 61.3(6)
C(77) F(73) F(71) 36.8(6)
C(77) F(73) F(72) 42.6(6)
F(71) F(73) F(72) 60.5(5)
C(78) F(74) F(75) 35.5(5)
C(78) F(74) F(76) 40.5(6)
F(75) F(74) F(76) 59.5(4)
C(78) F(75) F(74) 36.1(5)
C(78) F(75) F(76) 40.3(6)
F(74) F(75) F(76) 59.5(4)
C(78) F(76) F(74) 38.2(5)
C(78) F(76) F(75) 37.4(6)
F(74) F(76) F(75) 61.1(4)
C(87) F(81) F(82) 37.9(4)
C(87) F(81) F(83) 38.2(4)
F(82) F(81) F(83) 61.9(3)
C(87) F(82) F(81) 38.7(4)
C(87) F(82) F(83) 35.6(4)
F(81) F(82) F(83) 58.7(3)
C(87) F(83) F(81) 39.1(4)
C(87) F(83) F(82) 35.6(4)
F(81) F(83) F(82) 59.3(3)
C(88) F(84) F(85) 36.8(5)
C(88) F(84) F(86) 39.4(5)
F(85) F(84) F(86) 59.8(4)
C(88) F(85) F(84) 37.1(5)
C(88) F(85) F(86) 39.0(6)
F(84) F(85) F(86) 59.3(4)
C(88) F(86) F(84) 38.5(5)
C(88) F(86) F(85) 37.9(5)
F(84) F(86) F(85) 60.9(4)

loop_
_geom_bond_atom_site_label_1
_geom_bond_atom_site_label_2
_geom_bond_distance
W(1) C(1) 1.986(9)
W(1) C(4) 2.063(8)
W(1) C(5) 2.031(7)
W(1) N(12) 2.135(7)
W(1) N(21) 2.224(5)
W(1) N(31) 2.222(6)
W(1) N(41) 2.166(6)
C(1) O(2) 1.135(10)
C(3) C(4) 1.473(11)
C(4) C(5) 1.320(11)
C(5) C(6) 1.447(11)
C(6) C(7) 1.412(10)
C(6) C(11) 1.384(11)
C(7) C(8) 1.369(13)
C(8) C(9) 1.379(16)
C(9) C(10) 1.372(13)
C(10) C(11) 1.385(11)
N(12) C(13) 1.280(14)
N(12) C(16) 1.490(10)
C(13) C(14) 1.516(14)
C(14) C(15) 1.535(17)
C(15) C(16) 1.531(15)
B(20) N(22) 1.538(9)
B(20) N(32) 1.553(10)
B(20) N(42) 1.530(11)
N(21) N(22) 1.374(7)
N(21) C(25) 1.359(9)
N(22) C(23) 1.334(9)
C(23) C(24) 1.388(10)
C(23) C(26) 1.490(10)
C(24) C(25) 1.384(10)
C(25) C(27) 1.496(10)
N(31) N(32) 1.378(8)
N(31) C(35) 1.341(10)
N(32) C(33) 1.345(9)
C(33) C(34) 1.368(11)
C(33) C(36) 1.488(11)
C(34) C(35) 1.390(12)
C(35) C(37) 1.491(12)
N(41) N(42) 1.382(7)
N(41) C(45) 1.340(10)
N(42) C(43) 1.347(9)
C(43) C(44) 1.379(11)
C(43) C(46) 1.494(11)
C(44) C(45) 1.389(11)
C(45) C(47) 1.491(11)
B(50) C(51) 1.649(10)
B(50) C(61) 1.646(10)
B(50) C(71) 1.638(10)
B(50) C(81) 1.650(10)
C(51) C(52) 1.392(9)
C(51) C(56) 1.402(9)
C(52) C(53) 1.380(9)
C(53) C(54) 1.388(9)
C(53) C(57) 1.504(10)
C(54) C(55) 1.382(10)
C(55) C(56) 1.408(9)
C(55) C(58) 1.494(10)
C(57) F(51) 1.306(9)
C(57) F(52) 1.310(10)
C(57) F(53) 1.345(10)
C(58) F(54) 1.318(11)
C(58) F(55) 1.339(11)
C(58) F(56) 1.310(9)
C(61) C(62) 1.402(10)
C(61) C(66) 1.403(10)
C(62) C(63) 1.387(11)
C(63) C(64) 1.378(11)
C(63) C(67) 1.496(11)
C(64) C(65) 1.385(10)
C(65) C(66) 1.382(10)
C(65) C(68) 1.502(11)
C(67) F(61) 1.307(11)
C(67) F(62) 1.302(11)
C(67) F(63) 1.316(11)
C(68) F(64) 1.313(10)
C(68) F(65) 1.327(10)
C(68) F(66) 1.320(11)
C(71) C(72) 1.379(10)
C(71) C(76) 1.402(10)
C(72) C(73) 1.394(10)
C(73) C(74) 1.391(11)
C(73) C(77) 1.478(13)
C(74) C(75) 1.368(12)
C(75) C(76) 1.396(10)
C(75) C(78) 1.490(12)
C(77) F(71) 1.237(11)
C(77) F(72) 1.312(12)
C(77) F(73) 1.237(12)
C(78) F(74) 1.275(11)
C(78) F(75) 1.257(12)
C(78) F(76) 1.337(14)
C(81) C(82) 1.403(11)
C(81) C(86) 1.391(9)
C(82) C(83) 1.398(11)
C(83) C(84) 1.380(10)
C(83) C(87) 1.480(12)
C(84) C(85) 1.382(12)
C(85) C(86) 1.394(10)
C(85) C(88) 1.491(10)
C(87) F(81) 1.343(10)
C(87) F(82) 1.321(10)
C(87) F(83) 1.319(10)
C(88) F(84) 1.285(10)
C(88) F(85) 1.278(11)
C(88) F(86) 1.309(12)
F(51) F(52) 2.091(7)
F(51) F(53) 2.101(7)
F(52) F(53) 2.150(9)
F(54) F(55) 2.095(8)
F(54) F(56) 2.129(8)
F(55) F(56) 2.103(9)
F(61) F(62) 2.095(11)
F(61) F(63) 2.042(9)
F(62) F(63) 2.096(9)
F(64) F(65) 2.113(8)
F(64) F(66) 2.127(9)
F(65) F(66) 2.097(8)
F(71) F(72) 1.967(13)
F(71) F(73) 1.982(14)
F(72) F(73) 1.921(12)
F(74) F(75) 2.054(10)
F(74) F(76) 2.021(12)
F(75) F(76) 2.021(11)
F(81) F(82) 2.092(8)
F(81) F(83) 2.080(7)
F(82) F(83) 2.147(9)
F(84) F(85) 2.049(9)
F(84) F(86) 2.018(11)
F(85) F(86) 2.027(12)
